data_2000232
loop_
_publ_author_name
'Kirschbaum, K.'
'Giolando, D. M.'

_publ_section_title
;
 Structure of trichloro(\h^5^-methylcyclopentadienyl)titanium(IV)
;
_journal_issue 10
_journal_name_full 'Acta Crystallographica Section C'
_journal_page_first 2216
_journal_page_last 2218
_journal_paper_doi 10.1107/S0108270191005061
_journal_volume 47
_journal_year 1991
_chemical_formula_sum 'C6 H7 Cl3 Ti'
_chemical_formula_weight 233.38
_space_group_IT_number 2
_space_group_name_Hall '-P 1'
_space_group_name_H-M_alt 'P -1'
_symmetry_cell_setting triclinic
_symmetry_space_group_name_Hall '-P 1'
_symmetry_space_group_name_H-M 'P -1'
_cell_angle_alpha 82.650(10)
_cell_angle_beta 83.270(10)
_cell_angle_gamma 61.300(10)
_cell_formula_units_Z 2
_cell_length_a 6.8620(10)
_cell_length_b 6.923(2)
_cell_length_c 11.215(2)
_cell_volume 462.53(18)
_diffrn_radiation_type Mo
_diffrn_radiation_wavelength 0.71073
_exptl_absorpt_coefficient_mu 1.72
_exptl_crystal_density_diffrn 1.68
_exptl_crystal_F_000 232
_cod_data_source_file cr0327.cif
_cod_data_source_block cr0327a
_cod_depositor_comments
;
 Marking atom 'C*' as a dummy atom.

 Antanas Vaitkus,
 2017-03-23

 Adding the _atom_site_type_symbol data item.

 Antanas Vaitkus,
 2017-03-23
;
_cod_original_cell_volume 462(3)
_cod_original_formula_sum 'C6 H7 Cl3 Ti1'
_cod_database_code 2000232

loop_
_space_group_symop_id
_space_group_symop_operation_xyz
1 x,y,z
2 -x,-y,-z

loop_
_atom_site_label
_atom_site_type_symbol
_atom_site_fract_x
_atom_site_fract_y
_atom_site_fract_z
_atom_site_calc_flag
Ti Ti .35273(7) .04280(7) .27021(4) d
Cl(1) Cl .63000(10) .12680(10) .25409(9) d
Cl(2) Cl .15990(10) .22720(10) .11044(7) d
Cl(3) Cl .1339(2) .2384(2) .42028(8) d
C(1) C .2559(5) -.2369(5) .3190(3) d
C(2) C .4163(6) -.2689(5) .3959(3) d
C(3) C .6080(5) -.3152(5) .3264(4) d
C(4) C .5710(5) -.3103(5) .2084(4) d
C(5) C .3505(4) -.2683(4) .2031(3) d
C(6) C .2419(7) -.2644(6) .0959(4) d
H(1) H .103(4) -.196(5) .345(3) d
H(2) H .408(5) -.254(6) .479(3) d
H(3) H .737(5) -.345(5) .354(3) d
H(4) H .636(4) -.314(5) .149(3) d
H(5) H .253(6) -.428(7) .086(4) d
H(6) H .277(7) -.218(8) .020(5) d
H(7) H .034(6) -.140(8) .120(4) d
C* . .4403 -.2799 .2906 dum
